data_7062830
loop_
_publ_author_name
'Sheremetev, Aleksei B.'
'Kozeev, Andrei S.'
'Palysaeva, Nadezhda V.'
'Suponitsky, Kyrill Yu.'

_publ_section_title
;
 A mild and efficient synthesis of aminofurazans
;
_journal_issue 45
_journal_name_full 'New Journal of Chemistry'
_journal_page_first 21091
_journal_page_last 21097
_journal_paper_doi 10.1039/D3NJ03371F
_journal_volume 47
_journal_year 2023
_chemical_formula_moiety 'C7 H6 N4 O'
_chemical_formula_sum 'C7 H6 N4 O'
_chemical_formula_weight 162.16
_space_group_crystal_system monoclinic
_space_group_IT_number 14
_space_group_name_Hall '-P 2ybc'
_space_group_name_H-M_alt 'P 1 21/c 1'
_atom_sites_solution_hydrogens mixed
_atom_sites_solution_primary direct
_atom_sites_solution_secondary difmap
_audit_creation_method SHELXL-2014/6
_audit_update_record
;
2023-06-30 deposited with the CCDC.	2023-10-23 downloaded from the CCDC.
;
_cell_angle_alpha 90
_cell_angle_beta 94.4960(10)
_cell_angle_gamma 90
_cell_formula_units_Z 4
_cell_length_a 3.8205(2)
_cell_length_b 15.6562(10)
_cell_length_c 12.1910(8)
_cell_measurement_reflns_used 2943
_cell_measurement_temperature 100(2)
_cell_measurement_theta_max 27.88
_cell_measurement_theta_min 2.60
_cell_volume 726.95(8)
_computing_cell_refinement 'SAINT (Bruker, 2014)'
_computing_data_collection 'APEX (Bruker, 2014)'
_computing_data_reduction 'SAINT (Bruker, 2014)'
_computing_molecular_graphics 'SHELXL-2014/6 (Sheldrick, 2014)'
_computing_publication_material 'SHELXL-2014/6 (Sheldrick, 2014) and PLATON (Spek, 2015)'
_computing_structure_refinement 'SHELXL-2014/6 (Sheldrick, 2014)'
_computing_structure_solution 'SHELXL-2014/6 (Sheldrick, 2014)'
_diffrn_ambient_temperature 100(2)
_diffrn_measured_fraction_theta_full 1.000
_diffrn_measured_fraction_theta_max 1.000
_diffrn_measurement_device_type 'Bruker APEX-II CCD'
_diffrn_measurement_method '\f and \w scans'
_diffrn_radiation_type MoK\a
_diffrn_radiation_wavelength 0.71073
_diffrn_reflns_av_R_equivalents 0.0253
_diffrn_reflns_av_unetI/netI 0.0197
_diffrn_reflns_Laue_measured_fraction_full 1.000
_diffrn_reflns_Laue_measured_fraction_max 1.000
_diffrn_reflns_limit_h_max 5
_diffrn_reflns_limit_h_min -5
_diffrn_reflns_limit_k_max 20
_diffrn_reflns_limit_k_min -20
_diffrn_reflns_limit_l_max 16
_diffrn_reflns_limit_l_min -16
_diffrn_reflns_number 7967
_diffrn_reflns_point_group_measured_fraction_full 1.000
_diffrn_reflns_point_group_measured_fraction_max 1.000
_diffrn_reflns_theta_full 25.242
_diffrn_reflns_theta_max 27.998
_diffrn_reflns_theta_min 2.121
_diffrn_source 'sealed tube'
_exptl_absorpt_coefficient_mu 0.107
_exptl_absorpt_correction_type none
_exptl_crystal_colour 'pale yellow'
_exptl_crystal_density_diffrn 1.482
_exptl_crystal_description prizm
_exptl_crystal_F_000 336
_exptl_crystal_size_max 0.22
_exptl_crystal_size_mid 0.18
_exptl_crystal_size_min 0.16
_refine_diff_density_max 0.267
_refine_diff_density_min -0.213
_refine_diff_density_rms 0.041
_refine_ls_extinction_method none
_refine_ls_goodness_of_fit_ref 1.087
_refine_ls_hydrogen_treatment mixed
_refine_ls_matrix_type full
_refine_ls_number_parameters 117
_refine_ls_number_reflns 1741
_refine_ls_number_restraints 0
_refine_ls_restrained_S_all 1.087
_refine_ls_R_factor_all 0.0452
_refine_ls_R_factor_gt 0.0367
_refine_ls_shift/su_max 0.000
_refine_ls_shift/su_mean 0.000
_refine_ls_structure_factor_coef Fsqd
_refine_ls_weighting_details 'w=1/[\s^2^(Fo^2^)+(0.0402P)^2^+0.2176P] where P=(Fo^2^+2Fc^2^)/3'
_refine_ls_weighting_scheme calc
_refine_ls_wR_factor_gt 0.0880
_refine_ls_wR_factor_ref 0.0941
_reflns_Friedel_coverage 0.000
_reflns_number_gt 1486
_reflns_number_total 1741
_reflns_threshold_expression 'I > 2\s(I)'
_cod_data_source_file d3nj03371f2.cif
_cod_data_source_block sh244
_cod_depositor_comments 'Adding full bibliography for 7062829--7062832.cif.'
_cod_original_sg_symbol_H-M 'P 21/c'
_cod_database_code 7062830
_shelx_space_group_comment
;
The symmetry employed for this shelxl refinement is uniquely defined
by the following loop, which should always be used as a source of
symmetry information in preference to the above space-group names.
They are only intended as comments.
;
_shelxl_version_number 2014/6

loop_
_space_group_symop_operation_xyz
'x, y, z'
'-x, y+1/2, -z+1/2'
'-x, -y, -z'
'x, -y-1/2, z-1/2'

loop_
_atom_site_label
_atom_site_type_symbol
_atom_site_fract_x
_atom_site_fract_y
_atom_site_fract_z
_atom_site_U_iso_or_equiv
_atom_site_adp_type
_atom_site_occupancy
_atom_site_site_symmetry_order
_atom_site_calc_flag
_atom_site_refinement_flags_posn
_atom_site_refinement_flags_adp
_atom_site_refinement_flags_occupancy
_atom_site_disorder_assembly
_atom_site_disorder_group
O1 O -0.0750(2) 0.57397(5) 0.74906(7) 0.0275(2) Uani 1 1 d . . . . .
N1 N -0.0217(3) 0.53730(7) 0.85462(9) 0.0264(3) Uani 1 1 d . . . . .
N2 N 0.0595(3) 0.52214(6) 0.67170(9) 0.0254(2) Uani 1 1 d . . . . .
N3 N 0.2399(4) 0.40895(8) 0.91969(10) 0.0336(3) Uani 1 1 d . . . . .
H1 H 0.209(4) 0.4218(10) 0.9874(14) 0.035(4) Uiso 1 1 d . . . . .
H2 H 0.350(4) 0.3635(11) 0.9010(13) 0.038(4) Uiso 1 1 d . . . . .
N4 N 0.4726(3) 0.32001(7) 0.73408(8) 0.0244(2) Uani 1 1 d . . . . .
C1 C 0.1408(3) 0.46483(8) 0.83959(10) 0.0223(3) Uani 1 1 d . . . . .
C2 C 0.1908(3) 0.45560(7) 0.72400(10) 0.0205(3) Uani 1 1 d . . . . .
C3 C 0.3540(3) 0.38424(7) 0.66824(10) 0.0208(3) Uani 1 1 d . . . . .
C4 C 0.3787(3) 0.38461(8) 0.55483(10) 0.0262(3) Uani 1 1 d . . . . .
H4A H 0.2930 0.4314 0.5110 0.031 Uiso 1 1 calc R U . . .
C5 C 0.5315(4) 0.31489(9) 0.50778(11) 0.0303(3) Uani 1 1 d . . . . .
H5A H 0.5530 0.3131 0.4307 0.036 Uiso 1 1 calc R U . . .
C6 C 0.6525(3) 0.24793(9) 0.57404(11) 0.0289(3) Uani 1 1 d . . . . .
H6A H 0.7567 0.1992 0.5434 0.035 Uiso 1 1 calc R U . . .
C7 C 0.6189(3) 0.25333(8) 0.68574(11) 0.0282(3) Uani 1 1 d . . . . .
H7A H 0.7041 0.2072 0.7310 0.034 Uiso 1 1 calc R U . . .

loop_
_atom_site_aniso_label
_atom_site_aniso_U_11
_atom_site_aniso_U_22
_atom_site_aniso_U_33
_atom_site_aniso_U_23
_atom_site_aniso_U_13
_atom_site_aniso_U_12
O1 0.0341(5) 0.0204(4) 0.0274(5) 0.0018(3) -0.0012(4) 0.0034(4)
N1 0.0317(6) 0.0226(5) 0.0245(5) 0.0017(4) 0.0000(4) 0.0024(4)
N2 0.0298(6) 0.0201(5) 0.0257(5) 0.0002(4) -0.0016(4) -0.0010(4)
N3 0.0506(8) 0.0307(6) 0.0200(6) 0.0044(5) 0.0063(5) 0.0166(6)
N4 0.0263(5) 0.0225(5) 0.0242(5) 0.0015(4) 0.0012(4) 0.0015(4)
C1 0.0229(6) 0.0212(6) 0.0228(6) 0.0008(4) 0.0013(4) -0.0006(4)
C2 0.0201(5) 0.0192(5) 0.0219(6) 0.0020(4) -0.0013(4) -0.0037(4)
C3 0.0188(5) 0.0203(6) 0.0230(6) 0.0001(4) -0.0002(4) -0.0036(4)
C4 0.0270(6) 0.0283(6) 0.0230(6) 0.0022(5) -0.0002(5) -0.0041(5)
C5 0.0297(7) 0.0380(7) 0.0236(6) -0.0060(5) 0.0042(5) -0.0065(5)
C6 0.0237(6) 0.0284(6) 0.0348(7) -0.0101(5) 0.0040(5) -0.0022(5)
C7 0.0277(6) 0.0239(6) 0.0329(7) -0.0007(5) 0.0018(5) 0.0021(5)

loop_
_atom_type_symbol
_atom_type_description
_atom_type_scat_dispersion_real
_atom_type_scat_dispersion_imag
_atom_type_scat_source
C C 0.0033 0.0016 'International Tables Vol C Tables 4.2.6.8 and 6.1.1.4'
H H 0.0000 0.0000 'International Tables Vol C Tables 4.2.6.8 and 6.1.1.4'
N N 0.0061 0.0033 'International Tables Vol C Tables 4.2.6.8 and 6.1.1.4'
O O 0.0106 0.0060 'International Tables Vol C Tables 4.2.6.8 and 6.1.1.4'

loop_
_geom_angle_atom_site_label_1
_geom_angle_atom_site_label_2
_geom_angle_atom_site_label_3
_geom_angle
_geom_angle_site_symmetry_1
_geom_angle_site_symmetry_3
_geom_angle_publ_flag
N2 O1 N1 110.56(8) . . ?
C1 N1 O1 105.11(10) . . ?
C2 N2 O1 106.67(10) . . ?
C7 N4 C3 116.91(11) . . ?
N1 C1 N3 124.80(12) . . ?
N1 C1 C2 108.83(10) . . ?
N3 C1 C2 126.37(11) . . ?
N2 C2 C1 108.83(11) . . ?
N2 C2 C3 122.85(11) . . ?
C1 C2 C3 128.31(10) . . ?
N4 C3 C4 123.39(11) . . ?
N4 C3 C2 115.32(10) . . ?
C4 C3 C2 121.29(11) . . ?
C5 C4 C3 118.15(12) . . ?
C6 C5 C4 119.30(12) . . ?
C7 C6 C5 118.54(12) . . ?
N4 C7 C6 123.71(12) . . ?

loop_
_geom_bond_atom_site_label_1
_geom_bond_atom_site_label_2
_geom_bond_distance
_geom_bond_site_symmetry_2
_geom_bond_publ_flag
O1 N2 1.3740(14) . ?
O1 N1 1.4093(13) . ?
N1 C1 1.3131(16) . ?
N2 C2 1.3013(15) . ?
N3 C1 1.3432(16) . ?
N4 C7 1.3422(16) . ?
N4 C3 1.3431(15) . ?
C1 C2 1.4440(16) . ?
C2 C3 1.4715(16) . ?
C3 C4 1.3932(17) . ?
C4 C5 1.3834(19) . ?
C5 C6 1.381(2) . ?
C6 C7 1.3803(18) . ?

loop_
_geom_torsion_atom_site_label_1
_geom_torsion_atom_site_label_2
_geom_torsion_atom_site_label_3
_geom_torsion_atom_site_label_4
_geom_torsion
_geom_torsion_site_symmetry_1
_geom_torsion_site_symmetry_2
_geom_torsion_site_symmetry_3
_geom_torsion_site_symmetry_4
_geom_torsion_publ_flag
N2 O1 N1 C1 -0.18(13) . . . . ?
N1 O1 N2 C2 0.28(13) . . . . ?
O1 N1 C1 N3 -179.52(12) . . . . ?
O1 N1 C1 C2 0.01(13) . . . . ?
O1 N2 C2 C1 -0.26(13) . . . . ?
O1 N2 C2 C3 178.75(10) . . . . ?
N1 C1 C2 N2 0.16(14) . . . . ?
N3 C1 C2 N2 179.68(13) . . . . ?
N1 C1 C2 C3 -178.78(11) . . . . ?
N3 C1 C2 C3 0.7(2) . . . . ?
C7 N4 C3 C4 -0.51(18) . . . . ?
C7 N4 C3 C2 179.15(11) . . . . ?
N2 C2 C3 N4 -179.22(11) . . . . ?
C1 C2 C3 N4 -0.41(17) . . . . ?
N2 C2 C3 C4 0.45(18) . . . . ?
C1 C2 C3 C4 179.25(12) . . . . ?
N4 C3 C4 C5 0.42(18) . . . . ?
C2 C3 C4 C5 -179.22(11) . . . . ?
C3 C4 C5 C6 0.11(19) . . . . ?
C4 C5 C6 C7 -0.51(19) . . . . ?
C3 N4 C7 C6 0.07(19) . . . . ?
C5 C6 C7 N4 0.4(2) . . . . ?
